data_7021576
loop_
_publ_author_name
'Chen, Yanmei'
'Chen, Wenqian'
'Ju, Zhenghua'
'Gao, Qian'
'Lei, Tao'
'Liu, Wei'
'Li, Yahong'
'Gao, Dandan'
'Li, Wu'

_publ_section_title
;
 Synthesis, structures and luminescent properties of a series of novel
 Sr(II)-Ln(III) (Ln = Eu, Gd, Tb) coordination polymers.
;
_journal_issue 29
_journal_name_full 'Dalton transactions (Cambridge, England : 2003)'
_journal_page_first 10495
_journal_page_last 10502
_journal_paper_doi 10.1039/c3dt51184g
_journal_volume 42
_journal_year 2013
_chemical_formula_moiety 'C21 H17 Gd N3 O16 Sr, C3 H5 N2, 3(H2 O)'
_chemical_formula_sum 'C24 H28 Gd N5 O19 Sr'
_chemical_formula_weight 935.38
_chemical_name_systematic
;
?
;
_space_group_IT_number 2
_symmetry_cell_setting triclinic
_symmetry_space_group_name_Hall '-P 1'
_symmetry_space_group_name_H-M 'P -1'
_atom_sites_solution_hydrogens geom
_atom_sites_solution_primary direct
_atom_sites_solution_secondary difmap
_audit_creation_method SHELXL-97
_cell_angle_alpha 81.35(3)
_cell_angle_beta 71.99(3)
_cell_angle_gamma 88.95(3)
_cell_formula_units_Z 2
_cell_length_a 10.041(2)
_cell_length_b 10.319(2)
_cell_length_c 16.084(3)
_cell_measurement_reflns_used 5481
_cell_measurement_temperature 292(2)
_cell_measurement_theta_max 24.5
_cell_measurement_theta_min 2.0
_cell_volume 1566.1(6)
_computing_cell_refinement 'SAINT (Bruker, 2005)'
_computing_data_collection 'APEX-II (Bruker, 2005)'
_computing_data_reduction 'SAINT (Bruker, 2005)'
_computing_molecular_graphics 'SHELXTL (Sheldrick, 2008) and DIAMOND (Brandenburg, 1999)'
_computing_publication_material 'SHELXTL (Sheldrick, 2008)'
_computing_structure_refinement 'SHELXL-97 (Sheldrick, 2008)'
_computing_structure_solution 'SHELXS-97 (Sheldrick, 2008)'
_diffrn_ambient_temperature 292(2)
_diffrn_measured_fraction_theta_full 0.994
_diffrn_measured_fraction_theta_max 0.994
_diffrn_measurement_device_type 'Bruker APEXII CCD'
_diffrn_measurement_method '\f and \w scans'
_diffrn_radiation_monochromator graphite
_diffrn_radiation_source 'fine-focus sealed tube'
_diffrn_radiation_type MoK\a
_diffrn_radiation_wavelength 0.71073
_diffrn_reflns_av_R_equivalents 0.0732
_diffrn_reflns_av_sigmaI/netI 0.0606
_diffrn_reflns_limit_h_max 11
_diffrn_reflns_limit_h_min -11
_diffrn_reflns_limit_k_max 12
_diffrn_reflns_limit_k_min -12
_diffrn_reflns_limit_l_max 19
_diffrn_reflns_limit_l_min -19
_diffrn_reflns_number 19783
_diffrn_reflns_theta_full 25.00
_diffrn_reflns_theta_max 25.00
_diffrn_reflns_theta_min 2.00
_diffrn_standards_number 0
_exptl_absorpt_coefficient_mu 3.896
_exptl_absorpt_correction_T_max 0.4549
_exptl_absorpt_correction_T_min 0.3878
_exptl_absorpt_correction_type multi-scan
_exptl_absorpt_process_details 'SADABS (Bruker, 2005)'
_exptl_crystal_colour colourless
_exptl_crystal_density_diffrn 1.984
_exptl_crystal_density_meas ?
_exptl_crystal_density_method 'not measured'
_exptl_crystal_description flack
_exptl_crystal_F_000 922
_exptl_crystal_size_max 0.30
_exptl_crystal_size_mid 0.28
_exptl_crystal_size_min 0.24
_refine_diff_density_max 2.287
_refine_diff_density_min -1.586
_refine_diff_density_rms 0.179
_refine_ls_extinction_method none
_refine_ls_goodness_of_fit_ref 1.173
_refine_ls_hydrogen_treatment constr
_refine_ls_matrix_type full
_refine_ls_number_parameters 460
_refine_ls_number_reflns 5481
_refine_ls_number_restraints 0
_refine_ls_restrained_S_all 1.173
_refine_ls_R_factor_all 0.0744
_refine_ls_R_factor_gt 0.0661
_refine_ls_shift/su_max 0.005
_refine_ls_shift/su_mean 0.000
_refine_ls_structure_factor_coef Fsqd
_refine_ls_weighting_details 'calc w=1/[\s^2^(Fo^2^)+(0.1328P)^2^+0.0000P] where P=(Fo^2^+2Fc^2^)/3'
_refine_ls_weighting_scheme calc
_refine_ls_wR_factor_gt 0.1964
_refine_ls_wR_factor_ref 0.2036
_reflns_number_gt 4575
_reflns_number_total 5481
_reflns_threshold_expression >2sigma(I)
_cod_data_source_file c3dt51184g.txt
_cod_data_source_block ccdc899484
_cod_depositor_comments
;
The following automatic conversions were performed:

'_exptl_crystal_density_meas' value 'not measured' was changed to '?'
- the value is perceived as not measured.

Automatic conversion script
Id: cif_fix_values 3008 2015-01-20 13:52:24Z robertas 
;
_cod_original_cell_volume 1566.1(5)
_cod_database_code 7021576

loop_
_symmetry_equiv_pos_as_xyz
'x, y, z'
'-x, -y, -z'

loop_
_atom_site_label
_atom_site_type_symbol
_atom_site_fract_x
_atom_site_fract_y
_atom_site_fract_z
_atom_site_U_iso_or_equiv
_atom_site_adp_type
_atom_site_occupancy
_atom_site_symmetry_multiplicity
_atom_site_calc_flag
_atom_site_refinement_flags
_atom_site_disorder_assembly
_atom_site_disorder_group
Gd1 Gd 1.01003(4) 0.66001(4) 0.23389(2) 0.0490(2) Uani 1 1 d . . .
O1 O 0.7907(6) 0.5595(6) 0.2340(4) 0.0586(14) Uani 1 1 d . A .
C1 C 0.8758(8) 0.3493(8) 0.2672(5) 0.0481(18) Uani 1 1 d . A .
N1 N 0.9930(6) 0.4141(7) 0.2643(4) 0.0479(16) Uani 1 1 d . . .
Sr2 Sr 0.55168(9) 0.40501(11) 0.11879(6) 0.0682(3) Uani 1 1 d . . .
O2 O 0.6537(6) 0.3861(6) 0.2457(4) 0.0583(15) Uani 1 1 d . A .
N2 N 0.9476(8) 0.7739(7) 0.1025(4) 0.0578(18) Uani 1 1 d . . .
C2 C 0.8624(9) 0.2152(9) 0.2849(5) 0.059(2) Uani 1 1 d . . .
H2 H 0.7784 0.1726 0.2907 0.071 Uiso 1 1 calc R . .
O3 O 1.2170(6) 0.5514(6) 0.2508(4) 0.0634(16) Uani 1 1 d . . .
N3 N 1.1003(7) 0.7808(7) 0.3300(5) 0.0545(17) Uani 1 1 d . . .
C3 C 0.9765(11) 0.1452(10) 0.2937(7) 0.070(3) Uani 1 1 d . . .
H3 H 0.9714 0.0540 0.3044 0.084 Uiso 1 1 calc R . .
C4 C 1.0998(9) 0.2122(9) 0.2865(6) 0.059(2) Uani 1 1 d . . .
H4 H 1.1783 0.1663 0.2915 0.071 Uiso 1 1 calc R . .
N4 N 0.5329(13) 0.3179(13) 0.5205(9) 0.115(4) Uani 1 1 d . . .
H4A H 0.5008 0.2714 0.4904 0.139 Uiso 1 1 calc R . .
O4 O 1.3429(6) 0.3739(7) 0.2571(5) 0.0712(18) Uani 1 1 d . . .
O5 O 0.8542(7) 0.8386(6) 0.2611(4) 0.0623(15) Uani 1 1 d . . .
C5 C 1.1037(9) 0.3452(9) 0.2722(5) 0.053(2) Uani 1 1 d . . .
N5 N 0.6562(11) 0.4484(11) 0.5572(8) 0.095(3) Uani 1 1 d . . .
H5 H 0.7217 0.5027 0.5547 0.114 Uiso 1 1 calc R . .
C6 C 0.7634(8) 0.4376(9) 0.2477(5) 0.050(2) Uani 1 1 d . . .
O6 O 0.7124(9) 0.9895(8) 0.2222(5) 0.086(2) Uani 1 1 d . . .
O7 O 1.1212(6) 0.5791(6) 0.0933(4) 0.0609(15) Uani 1 1 d . . .
C7 C 1.2319(8) 0.4301(10) 0.2597(6) 0.058(2) Uani 1 1 d . . .
C8 C 0.8549(11) 0.8713(9) 0.1130(6) 0.067(3) Uani 1 1 d . . .
O8 O 1.1802(7) 0.6045(8) -0.0535(4) 0.077(2) Uani 1 1 d . . .
O9 O 0.8920(7) 0.6061(6) 0.3901(4) 0.0631(16) Uani 1 1 d . . .
C9 C 0.8189(17) 0.9304(12) 0.0413(8) 0.109(5) Uani 1 1 d . . .
H9 H 0.7568 0.9989 0.0482 0.131 Uiso 1 1 calc R . .
O10 O 0.8535(10) 0.6384(11) 0.5296(5) 0.115(4) Uani 1 1 d . . .
C10 C 0.870(2) 0.8930(14) -0.0388(8) 0.129(6) Uani 1 1 d . . .
H10 H 0.8413 0.9323 -0.0861 0.154 Uiso 1 1 calc R . .
O11 O 1.1990(7) 0.8215(6) 0.1588(4) 0.0668(17) Uani 1 1 d . . .
C11 C 0.9678(15) 0.7932(13) -0.0492(7) 0.096(4) Uani 1 1 d . . .
H11 H 1.0071 0.7658 -0.1039 0.115 Uiso 1 1 calc R . .
C12 C 1.0037(10) 0.7376(9) 0.0227(5) 0.061(2) Uani 1 1 d . . .
O12 O 1.3578(8) 0.9683(9) 0.1582(5) 0.091(2) Uani 1 1 d . . .
C13 C 0.8025(11) 0.9037(10) 0.2045(7) 0.066(3) Uani 1 1 d . . .
O13 O 0.6070(10) 0.6424(8) 0.1405(6) 0.107(3) Uani 1 1 d . A .
H13A H 0.5973 0.7075 0.1038 0.128 Uiso 1 1 d R . .
H13B H 0.6802 0.6126 0.1516 0.128 Uiso 1 1 d R . .
C14 C 1.1100(10) 0.6303(10) 0.0185(6) 0.062(2) Uani 1 1 d . . .
O14 O 0.3319(10) 0.4049(15) 0.0612(7) 0.172(7) Uani 1 1 d . . .
H14A H 0.2462 0.4245 0.0725 0.207 Uiso 1 1 d R . .
H14B H 0.3454 0.3503 0.0250 0.207 Uiso 1 1 d R . .
O15 O 0.5429(9) 0.1577(8) 0.1629(7) 0.104(3) Uani 1 1 d . A .
H15A H 0.4944 0.0927 0.1602 0.125 Uiso 1 1 d R . .
H15B H 0.5870 0.1302 0.1992 0.125 Uiso 1 1 d R . .
C15 C 1.0419(10) 0.7550(10) 0.4171(6) 0.068(2) Uani 1 1 d . . .
C16 C 1.0949(13) 0.8157(13) 0.4736(7) 0.087(3) Uani 1 1 d . . .
H16 H 1.0521 0.8000 0.5345 0.105 Uiso 1 1 calc R . .
O16 O 0.5855(15) 0.2545(19) -0.0131(10) 0.092(5) Uani 0.50 1 d P A 1
O16' O 0.5822(13) 0.3704(16) -0.0454(8) 0.063(3) Uani 0.50 1 d P . 2
C17 C 1.2109(13) 0.8987(11) 0.4373(7) 0.081(3) Uani 1 1 d . . .
H17 H 1.2497 0.9376 0.4734 0.097 Uiso 1 1 calc R . .
O17 O 0.6244(17) -0.0262(14) 0.4161(7) 0.216(9) Uani 1 1 d . . .
H17A H 0.6170 0.0522 0.4269 0.260 Uiso 1 1 d R . .
H17B H 0.6068 -0.0250 0.3676 0.260 Uiso 1 1 d R . .
O18 O 0.4335(12) 0.2094(11) 0.3962(6) 0.136(4) Uani 1 1 d . . .
H18A H 0.4465 0.2768 0.3568 0.163 Uiso 1 1 d R . .
H18B H 0.3527 0.2168 0.4325 0.163 Uiso 1 1 d R . .
C18 C 1.2677(11) 0.9229(9) 0.3481(7) 0.068(2) Uani 1 1 d . . .
H18 H 1.3450 0.9799 0.3225 0.081 Uiso 1 1 calc R . .
C19 C 1.2108(9) 0.8629(8) 0.2956(6) 0.055(2) Uani 1 1 d . . .
O19 O 0.452(2) 0.1189(17) -0.0230(11) 0.248(9) Uani 1 1 d . . .
H19A H 0.5319 0.1444 -0.0591 0.297 Uiso 1 1 d R . .
H19B H 0.4505 0.1454 0.0249 0.297 Uiso 1 1 d R . .
C20 C 0.9196(11) 0.6592(12) 0.4489(6) 0.077(3) Uani 1 1 d . . .
C21 C 1.2618(9) 0.8858(9) 0.1968(6) 0.058(2) Uani 1 1 d . . .
C22 C 0.6447(13) 0.4068(13) 0.4899(7) 0.089(3) Uani 1 1 d . . .
H22 H 0.7001 0.4311 0.4316 0.107 Uiso 1 1 calc R . .
C23 C 0.5599(13) 0.4018(15) 0.6314(8) 0.096(4) Uani 1 1 d . . .
H23 H 0.5478 0.4225 0.6875 0.115 Uiso 1 1 calc R . .
C24 C 0.4853(15) 0.3205(14) 0.6089(9) 0.102(4) Uani 1 1 d . . .
H24 H 0.4093 0.2705 0.6481 0.123 Uiso 1 1 calc R . .

loop_
_atom_site_aniso_label
_atom_site_aniso_U_11
_atom_site_aniso_U_22
_atom_site_aniso_U_33
_atom_site_aniso_U_23
_atom_site_aniso_U_13
_atom_site_aniso_U_12
Gd1 0.0391(3) 0.0625(3) 0.0453(3) -0.0133(2) -0.00951(19) -0.0142(2)
O1 0.045(3) 0.069(4) 0.064(4) -0.013(3) -0.017(3) -0.013(3)
C1 0.040(4) 0.058(5) 0.043(4) -0.015(3) -0.003(3) -0.015(4)
N1 0.028(3) 0.066(4) 0.047(4) -0.011(3) -0.005(3) -0.015(3)
Sr2 0.0433(5) 0.1132(8) 0.0491(5) -0.0125(5) -0.0142(4) -0.0229(5)
O2 0.040(3) 0.085(4) 0.052(3) -0.013(3) -0.015(2) -0.022(3)
N2 0.056(4) 0.065(4) 0.044(4) -0.012(3) -0.002(3) -0.019(4)
C2 0.047(5) 0.080(6) 0.050(5) -0.017(4) -0.009(4) -0.023(4)
O3 0.048(3) 0.065(4) 0.081(4) -0.013(3) -0.024(3) -0.016(3)
N3 0.052(4) 0.063(4) 0.052(4) -0.011(3) -0.020(3) -0.011(3)
C3 0.067(7) 0.070(6) 0.068(6) -0.014(5) -0.014(5) -0.009(5)
C4 0.051(5) 0.065(5) 0.061(5) -0.013(4) -0.014(4) -0.006(4)
N4 0.102(9) 0.141(10) 0.135(10) -0.084(9) -0.054(8) 0.009(8)
O4 0.037(3) 0.093(5) 0.081(4) -0.016(4) -0.011(3) -0.006(3)
O5 0.065(4) 0.073(4) 0.052(3) -0.018(3) -0.019(3) 0.001(3)
C5 0.037(4) 0.072(5) 0.050(4) -0.018(4) -0.010(3) -0.011(4)
N5 0.082(7) 0.102(7) 0.107(8) -0.016(6) -0.035(6) -0.022(6)
C6 0.040(4) 0.073(5) 0.035(4) -0.013(4) -0.005(3) -0.018(4)
O6 0.098(6) 0.090(5) 0.083(5) -0.032(4) -0.036(4) 0.015(5)
O7 0.047(3) 0.079(4) 0.054(3) -0.025(3) -0.005(3) -0.007(3)
C7 0.031(4) 0.089(7) 0.051(5) -0.012(5) -0.008(3) -0.010(4)
C8 0.077(7) 0.065(6) 0.052(5) -0.005(4) -0.010(5) -0.012(5)
O8 0.051(4) 0.120(6) 0.056(4) -0.037(4) 0.001(3) -0.005(4)
O9 0.063(4) 0.074(4) 0.050(3) -0.012(3) -0.012(3) -0.020(3)
C9 0.167(14) 0.079(8) 0.079(8) -0.006(7) -0.039(9) 0.039(9)
O10 0.105(7) 0.178(9) 0.051(4) -0.021(5) 0.000(4) -0.070(6)
C10 0.229(19) 0.107(10) 0.052(7) -0.005(7) -0.052(9) 0.038(12)
O11 0.064(4) 0.079(4) 0.053(3) -0.010(3) -0.010(3) -0.033(3)
C11 0.137(11) 0.099(8) 0.041(5) -0.014(5) -0.014(6) 0.021(8)
C12 0.063(6) 0.070(5) 0.042(5) -0.013(4) -0.002(4) -0.018(5)
O12 0.074(5) 0.116(6) 0.077(5) -0.014(4) -0.012(4) -0.055(5)
C13 0.066(6) 0.060(5) 0.074(6) -0.027(5) -0.016(5) -0.012(5)
O13 0.124(7) 0.082(5) 0.117(7) -0.001(5) -0.049(6) 0.004(5)
C14 0.052(5) 0.082(6) 0.048(5) -0.016(4) -0.003(4) -0.022(5)
O14 0.096(7) 0.335(18) 0.150(9) -0.166(11) -0.076(7) 0.112(10)
O15 0.075(5) 0.100(6) 0.166(9) -0.059(6) -0.060(6) 0.004(4)
C15 0.061(6) 0.084(6) 0.061(6) -0.010(5) -0.023(5) -0.023(5)
C16 0.092(8) 0.115(9) 0.062(6) -0.030(6) -0.024(6) -0.020(7)
O16 0.066(9) 0.131(14) 0.072(9) -0.058(10) 0.013(7) -0.027(9)
O16' 0.049(7) 0.093(10) 0.047(7) -0.009(7) -0.017(5) -0.018(7)
C17 0.091(8) 0.086(7) 0.076(7) -0.026(6) -0.034(6) -0.022(6)
O17 0.289(19) 0.213(14) 0.102(8) -0.047(9) 0.026(9) -0.173(14)
O18 0.168(10) 0.162(10) 0.076(6) 0.011(6) -0.046(6) -0.045(8)
C18 0.069(6) 0.069(6) 0.076(6) -0.017(5) -0.034(5) -0.016(5)
C19 0.044(5) 0.061(5) 0.063(5) -0.011(4) -0.020(4) -0.008(4)
O19 0.30(2) 0.255(18) 0.194(16) -0.026(15) -0.089(15) -0.096(18)
C20 0.064(6) 0.113(9) 0.050(5) 0.001(6) -0.017(5) -0.025(6)
C21 0.049(5) 0.070(5) 0.057(5) -0.016(4) -0.014(4) -0.021(4)
C22 0.078(8) 0.124(10) 0.058(6) -0.011(6) -0.012(5) 0.009(7)
C23 0.077(8) 0.134(11) 0.075(7) -0.038(8) -0.008(6) -0.023(8)
C24 0.099(10) 0.108(9) 0.084(8) -0.011(7) -0.003(7) -0.035(8)

loop_
_atom_type_symbol
_atom_type_description
_atom_type_scat_dispersion_real
_atom_type_scat_dispersion_imag
_atom_type_scat_source
C C 0.0033 0.0016 'International Tables Vol C Tables 4.2.6.8 and 6.1.1.4'
H H 0.0000 0.0000 'International Tables Vol C Tables 4.2.6.8 and 6.1.1.4'
N N 0.0061 0.0033 'International Tables Vol C Tables 4.2.6.8 and 6.1.1.4'
O O 0.0106 0.0060 'International Tables Vol C Tables 4.2.6.8 and 6.1.1.4'
Sr Sr -1.5307 3.2498 'International Tables Vol C Tables 4.2.6.8 and 6.1.1.4'
Gd Gd -0.1653 3.9035 'International Tables Vol C Tables 4.2.6.8 and 6.1.1.4'

loop_
_geom_angle_atom_site_label_1
_geom_angle_atom_site_label_2
_geom_angle_atom_site_label_3
_geom_angle
_geom_angle_site_symmetry_1
_geom_angle_site_symmetry_3
O5 Gd1 O9 78.1(2) . .
O5 Gd1 O3 148.7(2) . .
O9 Gd1 O3 90.8(2) . .
O5 Gd1 O11 88.0(2) . .
O9 Gd1 O11 128.2(2) . .
O3 Gd1 O11 76.0(2) . .
O5 Gd1 O1 79.0(2) . .
O9 Gd1 O1 78.9(2) . .
O3 Gd1 O1 127.9(2) . .
O11 Gd1 O1 146.9(2) . .
O5 Gd1 O7 128.3(2) . .
O9 Gd1 O7 147.1(2) . .
O3 Gd1 O7 74.6(2) . .
O11 Gd1 O7 77.4(2) . .
O1 Gd1 O7 87.0(2) . .
O5 Gd1 N3 76.2(2) . .
O9 Gd1 N3 64.8(2) . .
O3 Gd1 N3 72.7(2) . .
O11 Gd1 N3 63.4(2) . .
O1 Gd1 N3 139.3(2) . .
O7 Gd1 N3 133.6(2) . .
O5 Gd1 N2 64.4(2) . .
O9 Gd1 N2 135.9(2) . .
O3 Gd1 N2 133.2(2) . .
O11 Gd1 N2 74.9(2) . .
O1 Gd1 N2 72.1(2) . .
O7 Gd1 N2 63.9(2) . .
N3 Gd1 N2 122.6(2) . .
O5 Gd1 N1 137.2(2) . .
O9 Gd1 N1 74.7(2) . .
O3 Gd1 N1 64.1(2) . .
O11 Gd1 N1 134.8(2) . .
O1 Gd1 N1 63.9(2) . .
O7 Gd1 N1 72.4(2) . .
N3 Gd1 N1 119.1(2) . .
N2 Gd1 N1 118.2(2) . .
C6 O1 Gd1 125.1(5) . .
N1 C1 C2 122.2(8) . .
N1 C1 C6 114.1(7) . .
C2 C1 C6 123.8(8) . .
C5 N1 C1 119.0(7) . .
C5 N1 Gd1 120.2(5) . .
C1 N1 Gd1 120.7(5) . .
O4 Sr2 O2 74.8(2) 1_455 .
O4 Sr2 O15 78.6(3) 1_455 .
O2 Sr2 O15 79.5(2) . .
O4 Sr2 O8 146.3(2) 1_455 2_765
O2 Sr2 O8 72.2(2) . 2_765
O15 Sr2 O8 88.6(3) . 2_765
O4 Sr2 O13 92.7(3) 1_455 .
O2 Sr2 O13 72.0(2) . .
O15 Sr2 O13 151.5(3) . .
O8 Sr2 O13 83.8(3) 2_765 .
O4 Sr2 O16' 132.0(3) 1_455 .
O2 Sr2 O16' 148.2(3) . .
O15 Sr2 O16' 89.0(4) . .
O8 Sr2 O16' 78.0(3) 2_765 .
O13 Sr2 O16' 116.0(4) . .
O4 Sr2 O14 75.2(3) 1_455 .
O2 Sr2 O14 150.0(3) . .
O15 Sr2 O14 93.9(4) . .
O8 Sr2 O14 137.3(3) 2_765 .
O13 Sr2 O14 110.2(4) . .
O16' Sr2 O14 59.5(3) . .
O4 Sr2 O16 122.1(4) 1_455 .
O2 Sr2 O16 131.1(5) . .
O15 Sr2 O16 62.7(5) . .
O8 Sr2 O16 76.8(4) 2_765 .
O13 Sr2 O16 140.4(4) . .
O16' Sr2 O16 26.4(4) . .
O14 Sr2 O16 66.9(4) . .
O4 Sr2 O16' 89.7(3) 1_455 2_665
O2 Sr2 O16' 128.9(3) . 2_665
O15 Sr2 O16' 145.4(3) . 2_665
O8 Sr2 O16' 116.6(3) 2_765 2_665
O13 Sr2 O16' 60.2(3) . 2_665
O16' Sr2 O16' 74.9(5) . 2_665
O14 Sr2 O16' 51.5(4) . 2_665
O16 Sr2 O16' 98.6(5) . 2_665
O4 Sr2 O14 140.5(2) 1_455 2_665
O2 Sr2 O14 124.9(2) . 2_665
O15 Sr2 O14 134.2(3) . 2_665
O8 Sr2 O14 68.0(2) 2_765 2_665
O13 Sr2 O14 67.3(3) . 2_665
O16' Sr2 O14 48.9(4) . 2_665
O14 Sr2 O14 80.4(4) . 2_665
O16 Sr2 O14 73.5(5) . 2_665
O16' Sr2 O14 51.0(3) 2_665 2_665
C6 O2 Sr2 128.6(5) . .
C12 N2 C8 119.9(8) . .
C12 N2 Gd1 120.6(6) . .
C8 N2 Gd1 119.4(6) . .
C1 C2 C3 118.3(8) . .
C1 C2 H2 120.9 . .
C3 C2 H2 120.9 . .
C7 O3 Gd1 125.0(5) . .
C15 N3 C19 120.0(7) . .
C15 N3 Gd1 118.8(6) . .
C19 N3 Gd1 121.0(6) . .
C2 C3 C4 119.4(9) . .
C2 C3 H3 120.3 . .
C4 C3 H3 120.3 . .
C5 C4 C3 119.1(9) . .
C5 C4 H4 120.5 . .
C3 C4 H4 120.5 . .
C24 N4 C22 104.2(10) . .
C24 N4 H4A 127.9 . .
C22 N4 H4A 127.9 . .
C7 O4 Sr2 121.4(6) . 1_655
C13 O5 Gd1 125.3(6) . .
N1 C5 C4 122.0(8) . .
N1 C5 C7 113.3(8) . .
C4 C5 C7 124.6(8) . .
C22 N5 C23 114.4(12) . .
C22 N5 H5 122.8 . .
C23 N5 H5 122.8 . .
O2 C6 O1 125.3(8) . .
O2 C6 C1 118.5(8) . .
O1 C6 C1 116.2(7) . .
C14 O7 Gd1 125.0(6) . .
O4 C7 O3 125.6(8) . .
O4 C7 C5 117.4(9) . .
O3 C7 C5 116.9(8) . .
O4 C7 Sr2 40.2(4) . 1_655
O3 C7 Sr2 101.9(5) . 1_655
C5 C7 Sr2 126.6(6) . 1_655
N2 C8 C9 118.9(10) . .
N2 C8 C13 114.6(9) . .
C9 C8 C13 126.5(11) . .
C14 O8 Sr2 129.3(6) . 2_765
C20 O9 Gd1 124.5(6) . .
C10 C9 C8 122.4(13) . .
C10 C9 H9 118.8 . .
C8 C9 H9 118.8 . .
C9 C10 C11 118.2(12) . .
C9 C10 H10 120.9 . .
C11 C10 H10 120.9 . .
C21 O11 Gd1 125.0(5) . .
C12 C11 C10 118.2(10) . .
C12 C11 H11 120.9 . .
C10 C11 H11 120.9 . .
N2 C12 C11 122.3(10) . .
N2 C12 C14 115.2(8) . .
C11 C12 C14 122.5(9) . .
O6 C13 O5 124.1(9) . .
O6 C13 C8 119.8(10) . .
O5 C13 C8 116.0(9) . .
Sr2 O13 H13A 119.5 . .
Sr2 O13 H13B 87.6 . .
H13A O13 H13B 130.3 . .
O8 C14 O7 125.9(10) . .
O8 C14 C12 119.2(9) . .
O7 C14 C12 114.8(8) . .
Sr2 O14 Sr2 99.6(4) . 2_665
Sr2 O14 H14A 144.0 . .
Sr2 O14 H14A 97.7 2_665 .
Sr2 O14 H14B 108.2 . .
Sr2 O14 H14B 79.8 2_665 .
H14A O14 H14B 105.8 . .
Sr2 O15 H15A 137.3 . .
Sr2 O15 H15B 114.8 . .
H15A O15 H15B 106.5 . .
N3 C15 C16 120.5(9) . .
N3 C15 C20 115.6(8) . .
C16 C15 C20 123.9(9) . .
C17 C16 C15 119.0(10) . .
C17 C16 H16 120.5 . .
C15 C16 H16 120.5 . .
Sr2 O16' Sr2 105.1(5) . 2_665
C18 C17 C16 118.9(10) . .
C18 C17 H17 120.6 . .
C16 C17 H17 120.6 . .
H17A O17 H17B 106.3 . .
H18A O18 H18B 105.8 . .
C17 C18 C19 119.9(9) . .
C17 C18 H18 120.0 . .
C19 C18 H18 120.0 . .
N3 C19 C18 121.7(9) . .
N3 C19 C21 113.9(7) . .
C18 C19 C21 124.4(8) . .
H19A O19 H19B 104.8 . .
O10 C20 O9 125.2(10) . .
O10 C20 C15 118.8(10) . .
O9 C20 C15 116.0(8) . .
O12 C21 O11 124.8(8) . .
O12 C21 C19 118.9(8) . .
O11 C21 C19 116.3(7) . .
N5 C22 N4 106.0(10) . .
N5 C22 H22 127.0 . .
N4 C22 H22 127.0 . .
C24 C23 N5 104.5(12) . .
C24 C23 H23 127.8 . .
N5 C23 H23 127.8 . .
C23 C24 N4 111.0(12) . .
C23 C24 H24 124.5 . .
N4 C24 H24 124.5 . .

loop_
_geom_bond_atom_site_label_1
_geom_bond_atom_site_label_2
_geom_bond_distance
_geom_bond_site_symmetry_2
Gd1 O5 2.398(6) .
Gd1 O9 2.406(6) .
Gd1 O3 2.413(6) .
Gd1 O11 2.435(6) .
Gd1 O1 2.452(6) .
Gd1 O7 2.456(6) .
Gd1 N3 2.500(7) .
Gd1 N2 2.506(8) .
Gd1 N1 2.510(7) .
O1 C6 1.263(10) .
C1 N1 1.349(10) .
C1 C2 1.371(12) .
C1 C6 1.516(13) .
N1 C5 1.338(11) .
Sr2 O4 2.524(7) 1_455
Sr2 O2 2.533(6) .
Sr2 O15 2.540(9) .
Sr2 O8 2.575(7) 2_765
Sr2 O13 2.618(9) .
Sr2 O16' 2.642(12) .
Sr2 O14 2.644(9) .
Sr2 O16 2.748(13) .
Sr2 O16' 2.935(15) 2_665
Sr2 O14 3.143(15) 2_665
O2 C6 1.243(9) .
N2 C12 1.340(11) .
N2 C8 1.351(13) .
C2 C3 1.377(14) .
C2 H2 0.9300 .
O3 C7 1.250(11) .
N3 C15 1.328(11) .
N3 C19 1.330(11) .
C3 C4 1.394(13) .
C3 H3 0.9300 .
C4 C5 1.356(13) .
C4 H4 0.9300 .
N4 C24 1.357(16) .
N4 C22 1.380(17) .
N4 H4A 0.8600 .
O4 C7 1.239(11) .
O4 Sr2 2.524(7) 1_655
O5 C13 1.283(12) .
C5 C7 1.514(12) .
N5 C22 1.260(14) .
N5 C23 1.312(15) .
N5 H5 0.8600 .
O6 C13 1.253(12) .
O7 C14 1.277(11) .
C7 Sr2 3.341(8) 1_655
C8 C9 1.368(15) .
C8 C13 1.490(13) .
O8 C14 1.221(11) .
O8 Sr2 2.575(7) 2_765
O9 C20 1.264(12) .
C9 C10 1.343(17) .
C9 H9 0.9300 .
O10 C20 1.249(12) .
C10 C11 1.402(18) .
C10 H10 0.9300 .
O11 C21 1.261(10) .
C11 C12 1.359(14) .
C11 H11 0.9300 .
C12 C14 1.518(14) .
O12 C21 1.241(11) .
O13 H13A 0.8500 .
O13 H13B 0.8500 .
O14 Sr2 3.143(15) 2_665
O14 H14A 0.8500 .
O14 H14B 0.8500 .
O15 H15A 0.8500 .
O15 H15B 0.8500 .
C15 C16 1.408(14) .
C15 C20 1.500(14) .
C16 C17 1.378(16) .
C16 H16 0.9300 .
O16' Sr2 2.935(15) 2_665
C17 C18 1.355(15) .
C17 H17 0.9300 .
O17 H17A 0.8500 .
O17 H17B 0.8500 .
O18 H18A 0.8500 .
O18 H18B 0.8501 .
C18 C19 1.375(13) .
C18 H18 0.9300 .
C19 C21 1.493(12) .
O19 H19A 0.8500 .
O19 H19B 0.8500 .
C22 H22 0.9300 .
C23 C24 1.296(18) .
C23 H23 0.9300 .
C24 H24 0.9300 .

loop_
_geom_hbond_atom_site_label_D
_geom_hbond_atom_site_label_H
_geom_hbond_atom_site_label_A
_geom_hbond_distance_DH
_geom_hbond_distance_HA
_geom_hbond_distance_DA
_geom_hbond_angle_DHA
_geom_hbond_site_symmetry_A
N4 H4A O18 0.86 2.03 2.862(14) 164.1 .
N5 H5 O10 0.86 1.85 2.702(13) 168.2 .
O13 H13A O19 0.85 2.19 3.04(2) 172.5 2_665
O13 H13B O1 0.85 1.99 2.769(11) 152.0 .
O13 H13B O2 0.85 2.56 3.029(11) 116.2 .
O14 H14A O7 0.85 2.01 2.727(11) 140.8 1_455
O14 H14B O13 0.85 2.54 3.220(13) 137.3 2_665
O15 H15A O12 0.85 1.91 2.747(10) 169.5 1_445
O15 H15B O6 0.85 1.97 2.686(11) 140.9 1_545
O17 H17A O18 0.85 2.55 3.11(2) 124.5 .
O17 H17B O6 0.85 2.23 2.946(14) 141.7 1_545
O18 H18A O4 0.85 2.27 2.963(12) 138.3 1_455
O18 H18A O2 0.85 2.44 3.096(12) 134.0 .
O18 H18B O10 0.85 2.50 3.235(17) 144.6 2_666
O19 H19A O12 0.85 2.13 2.67(2) 121.2 2_765
O19 H19B O12 0.85 2.54 2.965(19) 111.9 1_445
C2 H2 O6 0.93 2.52 3.238(11) 134.2 1_545
C22 H22 O9 0.93 2.53 3.115(15) 121.4 .

loop_
_geom_torsion_atom_site_label_1
_geom_torsion_atom_site_label_2
_geom_torsion_atom_site_label_3
_geom_torsion_atom_site_label_4
_geom_torsion
_geom_torsion_site_symmetry_1
_geom_torsion_site_symmetry_4
O5 Gd1 O1 C6 -158.4(6) . .
O9 Gd1 O1 C6 -78.6(6) . .
O3 Gd1 O1 C6 3.8(7) . .
O11 Gd1 O1 C6 133.0(6) . .
O7 Gd1 O1 C6 71.6(6) . .
N3 Gd1 O1 C6 -105.4(6) . .
N2 Gd1 O1 C6 135.1(7) . .
N1 Gd1 O1 C6 -0.2(6) . .
C2 C1 N1 C5 5.2(11) . .
C6 C1 N1 C5 -173.8(7) . .
C2 C1 N1 Gd1 -179.1(6) . .
C6 C1 N1 Gd1 2.0(8) . .
O5 Gd1 N1 C5 -152.9(5) . .
O9 Gd1 N1 C5 -100.4(6) . .
O3 Gd1 N1 C5 -1.8(6) . .
O11 Gd1 N1 C5 28.8(7) . .
O1 Gd1 N1 C5 174.7(7) . .
O7 Gd1 N1 C5 79.2(6) . .
N3 Gd1 N1 C5 -51.4(6) . .
N2 Gd1 N1 C5 125.3(6) . .
O5 Gd1 N1 C1 31.4(7) . .
O9 Gd1 N1 C1 83.9(6) . .
O3 Gd1 N1 C1 -177.6(6) . .
O11 Gd1 N1 C1 -147.0(5) . .
O1 Gd1 N1 C1 -1.1(5) . .
O7 Gd1 N1 C1 -96.5(6) . .
N3 Gd1 N1 C1 132.9(5) . .
N2 Gd1 N1 C1 -50.4(6) . .
O4 Sr2 O2 C6 -149.2(8) 1_455 .
O15 Sr2 O2 C6 129.9(8) . .
O8 Sr2 O2 C6 38.0(7) 2_765 .
O13 Sr2 O2 C6 -51.2(7) . .
O16' Sr2 O2 C6 59.3(10) . .
O14 Sr2 O2 C6 -150.6(9) . .
O16 Sr2 O2 C6 91.2(8) . .
O16' Sr2 O2 C6 -72.3(8) 2_665 .
O14 Sr2 O2 C6 -7.4(8) 2_665 .
C7 Sr2 O2 C6 -138.5(7) 1_455 .
Sr2 Sr2 O2 C6 -34.9(10) 2_665 .
O5 Gd1 N2 C12 177.7(7) . .
O9 Gd1 N2 C12 -147.6(6) . .
O3 Gd1 N2 C12 29.5(8) . .
O11 Gd1 N2 C12 82.6(6) . .
O1 Gd1 N2 C12 -96.2(6) . .
O7 Gd1 N2 C12 -0.5(6) . .
N3 Gd1 N2 C12 126.2(6) . .
N1 Gd1 N2 C12 -50.4(7) . .
O5 Gd1 N2 C8 -3.3(6) . .
O9 Gd1 N2 C8 31.4(8) . .
O3 Gd1 N2 C8 -151.5(6) . .
O11 Gd1 N2 C8 -98.4(7) . .
O1 Gd1 N2 C8 82.8(7) . .
O7 Gd1 N2 C8 178.5(7) . .
N3 Gd1 N2 C8 -54.8(7) . .
N1 Gd1 N2 C8 128.6(6) . .
N1 C1 C2 C3 -4.6(12) . .
C6 C1 C2 C3 174.2(8) . .
O5 Gd1 O3 C7 146.2(6) . .
O9 Gd1 O3 C7 78.0(7) . .
O11 Gd1 O3 C7 -152.7(7) . .
O1 Gd1 O3 C7 1.5(8) . .
O7 Gd1 O3 C7 -72.1(7) . .
N3 Gd1 O3 C7 141.3(7) . .
N2 Gd1 O3 C7 -99.9(7) . .
N1 Gd1 O3 C7 5.5(7) . .
O5 Gd1 N3 C15 84.2(7) . .
O9 Gd1 N3 C15 1.0(7) . .
O3 Gd1 N3 C15 -98.4(7) . .
O11 Gd1 N3 C15 178.9(8) . .
O1 Gd1 N3 C15 30.3(9) . .
O7 Gd1 N3 C15 -145.5(7) . .
N2 Gd1 N3 C15 130.9(7) . .
N1 Gd1 N3 C15 -52.6(8) . .
O5 Gd1 N3 C19 -100.4(7) . .
O9 Gd1 N3 C19 176.5(7) . .
O3 Gd1 N3 C19 77.1(7) . .
O11 Gd1 N3 C19 -5.6(6) . .
O1 Gd1 N3 C19 -154.3(6) . .
O7 Gd1 N3 C19 29.9(8) . .
N2 Gd1 N3 C19 -53.7(7) . .
N1 Gd1 N3 C19 122.9(6) . .
C1 C2 C3 C4 1.4(13) . .
C2 C3 C4 C5 1.0(14) . .
O9 Gd1 O5 C13 -151.3(8) . .
O3 Gd1 O5 C13 137.2(7) . .
O11 Gd1 O5 C13 79.0(7) . .
O1 Gd1 O5 C13 -70.5(7) . .
O7 Gd1 O5 C13 6.8(8) . .
N3 Gd1 O5 C13 142.0(8) . .
N2 Gd1 O5 C13 4.8(7) . .
N1 Gd1 O5 C13 -99.9(8) . .
C1 N1 C5 C4 -2.6(12) . .
Gd1 N1 C5 C4 -178.4(6) . .
C1 N1 C5 C7 174.9(7) . .
Gd1 N1 C5 C7 -0.9(9) . .
C3 C4 C5 N1 -0.4(13) . .
C3 C4 C5 C7 -177.6(8) . .
Sr2 O2 C6 O1 59.1(11) . .
Sr2 O2 C6 C1 -120.3(7) . .
Gd1 O1 C6 O2 -178.1(5) . .
Gd1 O1 C6 C1 1.3(9) . .
N1 C1 C6 O2 177.4(7) . .
C2 C1 C6 O2 -1.5(12) . .
N1 C1 C6 O1 -2.1(10) . .
C2 C1 C6 O1 179.0(7) . .
O5 Gd1 O7 C14 3.2(7) . .
O9 Gd1 O7 C14 140.9(6) . .
O3 Gd1 O7 C14 -152.6(7) . .
O11 Gd1 O7 C14 -74.0(7) . .
O1 Gd1 O7 C14 76.6(7) . .
N3 Gd1 O7 C14 -106.1(7) . .
N2 Gd1 O7 C14 5.2(6) . .
N1 Gd1 O7 C14 140.2(7) . .
Sr2 O4 C7 O3 -63.0(12) 1_655 .
Sr2 O4 C7 C5 115.2(7) 1_655 .
Gd1 O3 C7 O4 170.1(7) . .
Gd1 O3 C7 C5 -8.0(11) . .
Gd1 O3 C7 Sr2 134.2(4) . 1_655
N1 C5 C7 O4 -172.8(8) . .
C4 C5 C7 O4 4.6(13) . .
N1 C5 C7 O3 5.4(11) . .
C4 C5 C7 O3 -177.1(9) . .
N1 C5 C7 Sr2 -126.2(7) . 1_655
C4 C5 C7 Sr2 51.2(11) . 1_655
C12 N2 C8 C9 0.7(15) . .
Gd1 N2 C8 C9 -178.3(9) . .
C12 N2 C8 C13 -178.9(8) . .
Gd1 N2 C8 C13 2.1(11) . .
O5 Gd1 O9 C20 -78.0(9) . .
O3 Gd1 O9 C20 72.5(9) . .
O11 Gd1 O9 C20 -0.2(10) . .
O1 Gd1 O9 C20 -158.9(9) . .
O7 Gd1 O9 C20 134.7(8) . .
N3 Gd1 O9 C20 2.1(8) . .
N2 Gd1 O9 C20 -109.7(9) . .
N1 Gd1 O9 C20 135.4(9) . .
N2 C8 C9 C10 2(2) . .
C13 C8 C9 C10 -178.9(15) . .
C8 C9 C10 C11 -3(3) . .
O5 Gd1 O11 C21 79.6(8) . .
O9 Gd1 O11 C21 6.4(9) . .
O3 Gd1 O11 C21 -73.3(8) . .
O1 Gd1 O11 C21 145.7(7) . .
O7 Gd1 O11 C21 -150.4(8) . .
N3 Gd1 O11 C21 4.1(7) . .
N2 Gd1 O11 C21 143.6(8) . .
N1 Gd1 O11 C21 -101.5(8) . .
C9 C10 C11 C12 1(2) . .
C8 N2 C12 C11 -1.9(14) . .
Gd1 N2 C12 C11 177.1(9) . .
C8 N2 C12 C14 178.0(8) . .
Gd1 N2 C12 C14 -3.0(10) . .
C10 C11 C12 N2 0.9(19) . .
C10 C11 C12 C14 -179.1(12) . .
Gd1 O5 C13 O6 173.9(7) . .
Gd1 O5 C13 C8 -5.6(12) . .
N2 C8 C13 O6 -177.5(9) . .
C9 C8 C13 O6 2.9(17) . .
N2 C8 C13 O5 2.0(13) . .
C9 C8 C13 O5 -177.6(12) . .
Sr2 O8 C14 O7 -50.2(14) 2_765 .
Sr2 O8 C14 C12 126.3(8) 2_765 .
Gd1 O7 C14 O8 168.2(7) . .
Gd1 O7 C14 C12 -8.4(10) . .
N2 C12 C14 O8 -169.8(8) . .
C11 C12 C14 O8 10.1(15) . .
N2 C12 C14 O7 7.1(11) . .
C11 C12 C14 O7 -173.0(10) . .
O4 Sr2 O14 Sr2 148.7(4) 1_455 2_665
O2 Sr2 O14 Sr2 150.1(5) . 2_665
O15 Sr2 O14 Sr2 -134.2(3) . 2_665
O8 Sr2 O14 Sr2 -41.9(6) 2_765 2_665
O13 Sr2 O14 Sr2 61.3(3) . 2_665
O16' Sr2 O14 Sr2 -47.6(4) . 2_665
O16 Sr2 O14 Sr2 -76.1(5) . 2_665
O16' Sr2 O14 Sr2 47.0(4) 2_665 2_665
O14 Sr2 O14 Sr2 0.0 2_665 2_665
C7 Sr2 O14 Sr2 136.2(4) 1_455 2_665
C19 N3 C15 C16 1.0(16) . .
Gd1 N3 C15 C16 176.5(9) . .
C19 N3 C15 C20 -178.9(9) . .
Gd1 N3 C15 C20 -3.4(12) . .
N3 C15 C16 C17 -2.2(19) . .
C20 C15 C16 C17 177.7(12) . .
O4 Sr2 O16' Sr2 75.4(6) 1_455 2_665
O2 Sr2 O16' Sr2 -142.9(4) . 2_665
O15 Sr2 O16' Sr2 149.0(4) . 2_665
O8 Sr2 O16' Sr2 -122.1(4) 2_765 2_665
O13 Sr2 O16' Sr2 -45.2(5) . 2_665
O14 Sr2 O16' Sr2 53.9(5) . 2_665
O16 Sr2 O16' Sr2 153.5(11) . 2_665
O16' Sr2 O16' Sr2 0.0 2_665 2_665
O14 Sr2 O16' Sr2 -51.0(4) 2_665 2_665
C7 Sr2 O16' Sr2 57.8(5) 1_455 2_665
C15 C16 C17 C18 2.2(19) . .
C16 C17 C18 C19 -1.2(18) . .
C15 N3 C19 C18 0.1(14) . .
Gd1 N3 C19 C18 -175.3(7) . .
C15 N3 C19 C21 -178.0(8) . .
Gd1 N3 C19 C21 6.6(10) . .
C17 C18 C19 N3 0.0(15) . .
C17 C18 C19 C21 177.8(10) . .
Gd1 O9 C20 O10 175.1(10) . .
Gd1 O9 C20 C15 -4.6(14) . .
N3 C15 C20 O10 -174.6(11) . .
C16 C15 C20 O10 5.5(19) . .
N3 C15 C20 O9 5.1(16) . .
C16 C15 C20 O9 -174.8(11) . .
Gd1 O11 C21 O12 -179.8(8) . .
Gd1 O11 C21 C19 -2.4(12) . .
N3 C19 C21 O12 174.7(9) . .
C18 C19 C21 O12 -3.3(15) . .
N3 C19 C21 O11 -2.9(12) . .
C18 C19 C21 O11 179.1(9) . .
C23 N5 C22 N4 -2.9(16) . .
C24 N4 C22 N5 1.9(15) . .
C22 N5 C23 C24 2.6(18) . .
N5 C23 C24 N4 -1.2(19) . .
C22 N4 C24 C23 -0.4(18) . .
